data_7033476
loop_
_publ_author_name
'Funes, Alejandro V.'
'Carrella, Luca'
'Sorace, Lorenzo'
'Rentschler, Eva'
'Albor\'es, Pablo'

_publ_section_title
;
 Switching nuclearity and Co(ii) content through stoichiometry adjustment:
 {Co(II)6Co(III)3} and {Co(II)Co4(III)} mixed valent complexes and a study
 of their magnetic properties.
;
_journal_issue 5
_journal_name_full 'Dalton transactions (Cambridge, England : 2003)'
_journal_page_first 2390
_journal_page_last 2400
_journal_paper_doi 10.1039/c4dt03034f
_journal_volume 44
_journal_year 2015
_chemical_formula_sum 'C68 H138 Co9 N3 O36'
_chemical_formula_weight 2104.18
_space_group_crystal_system triclinic
_space_group_IT_number 2
_space_group_name_Hall '-P 1'
_space_group_name_H-M_alt 'P -1'
_symmetry_space_group_name_Hall '-P 1'
_symmetry_space_group_name_H-M 'P -1'
_atom_sites_solution_hydrogens geom
_audit_creation_method SHELXL-2014/7
_audit_update_record
;
2014-11-28 deposited with the CCDC.
2014-12-10 downloaded from the CCDC.
;
_cell_angle_alpha 91.970(6)
_cell_angle_beta 104.308(8)
_cell_angle_gamma 118.052(9)
_cell_formula_units_Z 2
_cell_length_a 14.7903(15)
_cell_length_b 15.2087(12)
_cell_length_c 25.894(2)
_cell_measurement_reflns_used 7217
_cell_measurement_temperature 298(2)
_cell_measurement_theta_max 28.8935
_cell_measurement_theta_min 3.5671
_cell_volume 4903.1(9)
_computing_cell_refinement
;
CrysAlisPro, Agilent Technologies,
Version 1.171.36.20 (release 27-06-2012 CrysAlis171 .NET)
(compiled Jul 11 2012,15:38:31)
;
_computing_data_collection
;
CrysAlisPro, Agilent Technologies,
Version 1.171.36.20 (release 27-06-2012 CrysAlis171 .NET)
(compiled Jul 11 2012,15:38:31)
;
_computing_data_reduction
;
CrysAlisPro, Agilent Technologies,
Version 1.171.36.20 (release 27-06-2012 CrysAlis171 .NET)
(compiled Jul 11 2012,15:38:31)
;
_computing_molecular_graphics 'ORTEPIII (Burnett & Johnson, 1996)'
_computing_publication_material 'SHELXL-2014 (Sheldrick, 2014)'
_computing_structure_refinement 'SHELXL-2014 (Sheldrick, 2014)'
_computing_structure_solution 'SIR97 (Altomare et al.,1999)'
_diffrn_ambient_temperature 298(2)
_diffrn_detector_area_resol_mean 16.1158
_diffrn_measured_fraction_theta_full 0.997
_diffrn_measured_fraction_theta_max 0.979
_diffrn_measurement_device_type 'Xcalibur, Eos, Gemini'
_diffrn_measurement_method '\w scans'
_diffrn_radiation_type MoK\a
_diffrn_radiation_wavelength 0.71069
_diffrn_reflns_av_R_equivalents 0.1092
_diffrn_reflns_av_unetI/netI 0.1646
_diffrn_reflns_Laue_measured_fraction_full 0.997
_diffrn_reflns_Laue_measured_fraction_max 0.979
_diffrn_reflns_limit_h_max 18
_diffrn_reflns_limit_h_min -13
_diffrn_reflns_limit_k_max 19
_diffrn_reflns_limit_k_min -19
_diffrn_reflns_limit_l_max 33
_diffrn_reflns_limit_l_min -32
_diffrn_reflns_number 41016
_diffrn_reflns_point_group_measured_fraction_full 0.997
_diffrn_reflns_point_group_measured_fraction_max 0.979
_diffrn_reflns_theta_full 25.240
_diffrn_reflns_theta_max 26.999
_diffrn_reflns_theta_min 3.574
_diffrn_source 'fine-focus sealed tube'
_exptl_absorpt_coefficient_mu 1.558
_exptl_absorpt_correction_T_max 1.00000
_exptl_absorpt_correction_T_min 0.54810
_exptl_absorpt_correction_type multi-scan
_exptl_absorpt_process_details
;
CrysAlisPro, Agilent Technologies,
Version 1.171.34.49 (release 20-01-2011 CrysAlis171 .NET)
(compiled Jan 20 2011,15:58:25)
Empirical absorption correction using spherical harmonics,
 implemented in SCALE3 ABSPACK scaling algorithm.
;
_exptl_crystal_colour purple
_exptl_crystal_density_diffrn 1.425
_exptl_crystal_description block
_exptl_crystal_F_000 2196
_exptl_crystal_preparation 'Magnetic properties'
_exptl_crystal_recrystallization_method 'Re-crystallisation from solvent: '
_exptl_crystal_size_max 0.37
_exptl_crystal_size_mid 0.21
_exptl_crystal_size_min 0.16
_refine_diff_density_max 1.037
_refine_diff_density_min -0.878
_refine_diff_density_rms 0.126
_refine_ls_extinction_method none
_refine_ls_goodness_of_fit_ref 1.028
_refine_ls_hydrogen_treatment constr
_refine_ls_matrix_type full
_refine_ls_number_parameters 1098
_refine_ls_number_reflns 20972
_refine_ls_number_restraints 105
_refine_ls_restrained_S_all 1.026
_refine_ls_R_factor_all 0.1849
_refine_ls_R_factor_gt 0.1010
_refine_ls_shift/su_max 0.000
_refine_ls_shift/su_mean 0.000
_refine_ls_structure_factor_coef Fsqd
_refine_ls_weighting_details 'w=1/[\s^2^(Fo^2^)+(0.1075P)^2^+13.4587P] where P=(Fo^2^+2Fc^2^)/3'
_refine_ls_weighting_scheme calc
_refine_ls_wR_factor_gt 0.2287
_refine_ls_wR_factor_ref 0.3027
_reflns_Friedel_coverage 0.000
_reflns_number_gt 9993
_reflns_number_total 20972
_reflns_threshold_expression 'I > 2\s(I)'
_cod_data_source_file c4dt03034f2.cif
_cod_data_source_block 1
_cod_depositor_comments 'Adding full bibliography for 7033476--7033477.cif.'
_cod_original_cell_volume 4903.1(7)
_cod_database_code 7033476
_shelx_shelxl_version_number 2014/7
_shelx_space_group_comment
;
The symmetry employed for this shelxl refinement is uniquely defined
by the following loop, which should always be used as a source of
symmetry information in preference to the above space-group names.
They are only intended as comments.
;

loop_
_space_group_symop_operation_xyz
'x, y, z'
'-x, -y, -z'

loop_
_atom_site_label
_atom_site_type_symbol
_atom_site_fract_x
_atom_site_fract_y
_atom_site_fract_z
_atom_site_U_iso_or_equiv
_atom_site_adp_type
_atom_site_occupancy
_atom_site_site_symmetry_order
_atom_site_calc_flag
_atom_site_refinement_flags_posn
_atom_site_refinement_flags_adp
_atom_site_refinement_flags_occupancy
_atom_site_disorder_assembly
_atom_site_disorder_group
Co1 Co 0.33375(14) 0.30322(12) 0.10351(6) 0.0691(4) Uani 1 1 d . . . . .
Co9 Co 0.52726(11) 0.52729(9) 0.18046(5) 0.0503(3) Uani 1 1 d . . . . .
Co8 Co 0.57033(10) 0.52915(9) 0.30724(5) 0.0495(3) Uani 1 1 d . . . . .
Co2 Co 0.12337(11) 0.26506(11) 0.15109(5) 0.0578(4) Uani 1 1 d . . . . .
Co3 Co 0.10117(10) 0.37420(9) 0.25877(5) 0.0475(3) Uani 1 1 d . . . . .
Co4 Co 0.23082(10) 0.54749(9) 0.36116(5) 0.0455(3) Uani 1 1 d . . . . .
Co6 Co 0.34918(10) 0.39207(9) 0.23116(5) 0.0442(3) Uani 1 1 d . . . . .
Co5 Co 0.28616(10) 0.68386(9) 0.28753(5) 0.0477(3) Uani 1 1 d . . . . .
Co7 Co 0.44811(10) 0.63251(9) 0.23537(5) 0.0446(3) Uani 1 1 d . . . . .
O112 O 0.2995(5) 0.6155(5) 0.2296(2) 0.0498(15) Uani 1 1 d . . . . .
O312 O 0.0538(15) 0.8007(12) 0.1796(6) 0.178(7) Uani 1 1 d . . . . .
H312 H 0.0343 0.8295 0.1570 0.267 Uiso 1 1 calc R U . . .
O212 O 0.1626(5) 0.5647(4) 0.2908(2) 0.0489(14) Uani 1 1 d . . . . .
N112 N 0.1876(7) 0.7095(6) 0.2317(3) 0.061(2) Uani 1 1 d . . . . .
C32 C 0.1623(19) 0.8587(16) 0.2042(9) 0.138(7) Uani 1 1 d . . . . .
H32A H 0.1782 0.9247 0.2205 0.165 Uiso 1 1 calc R U . . .
H32B H 0.1997 0.8684 0.1771 0.165 Uiso 1 1 calc R U . . .
C31 C 0.2007(13) 0.8125(10) 0.2453(6) 0.102(5) Uani 1 1 d . . . . .
H31A H 0.1661 0.8091 0.2731 0.122 Uiso 1 1 calc R U . . .
H31B H 0.2768 0.8588 0.2618 0.122 Uiso 1 1 calc R U . . .
C29 C 0.0715(8) 0.5807(8) 0.2768(4) 0.057(2) Uani 1 1 d . . . . .
H29A H 0.0764 0.6268 0.3055 0.069 Uiso 1 1 calc R U . . .
H29B H 0.0051 0.5172 0.2703 0.069 Uiso 1 1 calc R U . . .
C30 C 0.0763(10) 0.6256(9) 0.2260(5) 0.074(3) Uani 1 1 d . . . . .
H30A H 0.0544 0.5733 0.1957 0.089 Uiso 1 1 calc R U . . .
H30B H 0.0267 0.6516 0.2184 0.089 Uiso 1 1 calc R U . . .
C28 C 0.2189(11) 0.7017(9) 0.1813(4) 0.074(3) Uani 1 1 d . . . . .
H28A H 0.1624 0.6929 0.1495 0.089 Uiso 1 1 calc R U . . .
H28B H 0.2842 0.7630 0.1824 0.089 Uiso 1 1 calc R U . . .
C27 C 0.2362(9) 0.6132(8) 0.1790(4) 0.060(3) Uani 1 1 d . . . . .
H27A H 0.1676 0.5510 0.1690 0.072 Uiso 1 1 calc R U . . .
H27B H 0.2716 0.6150 0.1519 0.072 Uiso 1 1 calc R U . . .
O211 O 0.4741(6) 0.4264(5) 0.1193(3) 0.0632(18) Uani 1 1 d . . . . .
O311 O 0.5182(5) 0.4374(4) 0.2303(2) 0.0483(15) Uani 1 1 d . . . . .
O111 O 0.5943(5) 0.6282(4) 0.2437(2) 0.0483(14) Uani 1 1 d . . . . .
N111 N 0.6685(8) 0.5502(7) 0.1857(4) 0.067(2) Uani 1 1 d . . . . .
C9 C 0.5622(12) 0.4290(10) 0.1023(5) 0.088(4) Uani 1 1 d . . . . .
H9A H 0.5719 0.3726 0.1125 0.106 Uiso 1 1 calc R U . . .
H9B H 0.5454 0.4230 0.0633 0.106 Uiso 1 1 calc R U . . .
C8 C 0.6601(11) 0.5235(9) 0.1279(5) 0.080(3) Uani 1 1 d . . . . .
H8A H 0.6603 0.5771 0.1085 0.096 Uiso 1 1 calc R U . . .
H8B H 0.7216 0.5171 0.1263 0.096 Uiso 1 1 calc R U . . .
C11 C 0.5846(11) 0.3956(8) 0.2238(5) 0.075(3) Uani 1 1 d . . . . .
H11A H 0.5506 0.3463 0.1906 0.090 Uiso 1 1 calc R U . . .
H11B H 0.5971 0.3626 0.2540 0.090 Uiso 1 1 calc R U . . .
C10 C 0.6888(9) 0.4832(9) 0.2217(5) 0.076(3) Uani 1 1 d . . . . .
H10A H 0.7311 0.5217 0.2579 0.091 Uiso 1 1 calc R U . . .
H10B H 0.7293 0.4578 0.2083 0.091 Uiso 1 1 calc R U . . .
C6 C 0.6957(8) 0.7050(7) 0.2410(4) 0.058(2) Uani 1 1 d . . . . .
H6A H 0.7443 0.7355 0.2773 0.069 Uiso 1 1 calc R U . . .
H6B H 0.6869 0.7575 0.2239 0.069 Uiso 1 1 calc R U . . .
C7 C 0.7450(10) 0.6620(9) 0.2085(5) 0.086(4) Uani 1 1 d . . . . .
H7A H 0.7603 0.6989 0.1791 0.103 Uiso 1 1 calc R U . . .
H7B H 0.8121 0.6709 0.2319 0.103 Uiso 1 1 calc R U . . .
O22 O 0.5320(5) 0.7645(5) 0.2887(3) 0.0574(16) Uani 1 1 d . . . . .
O12 O 0.4064(6) 0.8087(5) 0.2877(3) 0.0641(18) Uani 1 1 d . . . . .
C54 C 0.650(4) 0.962(3) 0.268(2) 0.103(7) Uani 0.333(16) 1 d D . P A 1
H54A H 0.6038 0.9543 0.2329 0.155 Uiso 0.333(16) 1 calc R U P A 1
H54B H 0.7091 1.0306 0.2783 0.155 Uiso 0.333(16) 1 calc R U P A 1
H54C H 0.6772 0.9162 0.2674 0.155 Uiso 0.333(16) 1 calc R U P A 1
C55 C 0.676(5) 0.959(5) 0.358(3) 0.21(2) Uani 0.333(16) 1 d D . P A 1
H55A H 0.6921 0.9047 0.3558 0.314 Uiso 0.333(16) 1 calc R U P A 1
H55B H 0.7387 1.0219 0.3600 0.314 Uiso 0.333(16) 1 calc R U P A 1
H55C H 0.6528 0.9606 0.3891 0.314 Uiso 0.333(16) 1 calc R U P A 1
C56 C 0.544(4) 1.010(3) 0.298(4) 0.18(2) Uani 0.333(16) 1 d D . P A 1
H56A H 0.4884 0.9839 0.2635 0.271 Uiso 0.333(16) 1 calc R U P A 1
H56B H 0.5136 1.0147 0.3259 0.271 Uiso 0.333(16) 1 calc R U P A 1
H56C H 0.5995 1.0760 0.2968 0.271 Uiso 0.333(16) 1 calc R U P A 1
C54' C 0.563(4) 0.984(2) 0.2599(13) 0.21(2) Uani 0.667(16) 1 d D . P A 2
H54D H 0.4905 0.9724 0.2525 0.314 Uiso 0.667(16) 1 calc R U P A 2
H54E H 0.6115 1.0560 0.2666 0.314 Uiso 0.667(16) 1 calc R U P A 2
H54F H 0.5691 0.9529 0.2293 0.314 Uiso 0.667(16) 1 calc R U P A 2
C55' C 0.6988(14) 0.9540(18) 0.325(2) 0.18(2) Uani 0.667(16) 1 d D . P A 2
H55D H 0.7078 0.9238 0.3564 0.271 Uiso 0.667(16) 1 calc R U P A 2
H55E H 0.7086 0.9217 0.2960 0.271 Uiso 0.667(16) 1 calc R U P A 2
H55F H 0.7510 1.0248 0.3333 0.271 Uiso 0.667(16) 1 calc R U P A 2
C56' C 0.5827(19) 0.9898(15) 0.3575(9) 0.103(7) Uani 0.667(16) 1 d D . P A 2
H56D H 0.6000 0.9602 0.3879 0.155 Uiso 0.667(16) 1 calc R U P A 2
H56E H 0.6329 1.0611 0.3647 0.155 Uiso 0.667(16) 1 calc R U P A 2
H56F H 0.5114 0.9793 0.3515 0.155 Uiso 0.667(16) 1 calc R U P A 2
C53 C 0.5888(9) 0.9413(8) 0.3083(5) 0.081(4) Uani 1 1 d D . . . .
C61 C 0.5029(9) 0.8282(7) 0.2934(4) 0.056(2) Uani 1 1 d . . . . .
O11 O 0.5368(6) 0.6225(5) 0.1330(2) 0.0596(18) Uani 1 1 d . . . . .
O21 O 0.4730(6) 0.7083(5) 0.1695(3) 0.0614(18) Uani 1 1 d . . . . .
C60 C 0.511(7) 0.696(4) 0.0396(11) 0.25(4) Uani 0.589(18) 1 d D . P B 1
H60A H 0.4440 0.6336 0.0297 0.372 Uiso 0.589(18) 1 calc R U P B 1
H60B H 0.5115 0.7356 0.0114 0.372 Uiso 0.589(18) 1 calc R U P B 1
H60C H 0.5690 0.6823 0.0447 0.372 Uiso 0.589(18) 1 calc R U P B 1
C58 C 0.440(3) 0.783(4) 0.0744(16) 0.154(17) Uani 0.589(18) 1 d D . P B 1
H58A H 0.3708 0.7237 0.0590 0.231 Uiso 0.589(18) 1 calc R U P B 1
H58B H 0.4393 0.8182 0.1057 0.231 Uiso 0.589(18) 1 calc R U P B 1
H58C H 0.4554 0.8267 0.0481 0.231 Uiso 0.589(18) 1 calc R U P B 1
C59 C 0.620(3) 0.852(2) 0.1123(12) 0.169(17) Uani 0.589(18) 1 d D . P B 1
H59A H 0.6177 0.8804 0.1452 0.254 Uiso 0.589(18) 1 calc R U P B 1
H59B H 0.6820 0.8428 0.1198 0.254 Uiso 0.589(18) 1 calc R U P B 1
H59C H 0.6244 0.8960 0.0865 0.254 Uiso 0.589(18) 1 calc R U P B 1
C60' C 0.609(4) 0.758(5) 0.070(2) 0.154(17) Uani 0.411(18) 1 d D . P B 2
H60D H 0.6762 0.7946 0.0981 0.231 Uiso 0.411(18) 1 calc R U P B 2
H60E H 0.5951 0.6910 0.0591 0.231 Uiso 0.411(18) 1 calc R U P B 2
H60F H 0.6124 0.7927 0.0395 0.231 Uiso 0.411(18) 1 calc R U P B 2
C58' C 0.429(4) 0.696(4) 0.0428(16) 0.169(17) Uani 0.411(18) 1 d D . P B 2
H58D H 0.3657 0.6878 0.0513 0.254 Uiso 0.411(18) 1 calc R U P B 2
H58E H 0.4381 0.7327 0.0133 0.254 Uiso 0.411(18) 1 calc R U P B 2
H58F H 0.4208 0.6311 0.0328 0.254 Uiso 0.411(18) 1 calc R U P B 2
C59' C 0.514(11) 0.843(6) 0.105(2) 0.25(4) Uani 0.411(18) 1 d D . P B 2
H59D H 0.5731 0.8860 0.1361 0.372 Uiso 0.411(18) 1 calc R U P B 2
H59E H 0.5164 0.8790 0.0751 0.372 Uiso 0.411(18) 1 calc R U P B 2
H59F H 0.4478 0.8219 0.1128 0.372 Uiso 0.411(18) 1 calc R U P B 2
C57 C 0.5226(11) 0.7530(8) 0.0902(4) 0.075(3) Uani 1 1 d D . . . .
C63 C 0.5083(9) 0.6884(8) 0.1340(4) 0.062(3) Uani 1 1 d . . . . .
O16 O 0.1877(7) 0.3793(6) 0.0960(3) 0.082(2) Uani 1 1 d . . . . .
O26 O 0.2384(8) 0.3130(8) 0.0395(4) 0.103(3) Uani 1 1 d . . . . .
C65 C 0.1664(19) 0.403(2) -0.0411(8) 0.234(15) Uani 1 1 d . . . . .
H65A H 0.2402 0.4555 -0.0273 0.350 Uiso 1 1 calc R U . . .
H65B H 0.1620 0.3450 -0.0596 0.350 Uiso 1 1 calc R U . . .
H65C H 0.1272 0.4277 -0.0660 0.350 Uiso 1 1 calc R U . . .
C67 C 0.0095(14) 0.298(2) -0.0119(8) 0.199(12) Uani 1 1 d . . . . .
H67A H -0.0134 0.2852 0.0200 0.298 Uiso 1 1 calc R U . . .
H67B H -0.0335 0.3199 -0.0361 0.298 Uiso 1 1 calc R U . . .
H67C H 0.0013 0.2371 -0.0297 0.298 Uiso 1 1 calc R U . . .
C68 C 0.111(2) 0.466(2) 0.0239(11) 0.234(14) Uani 1 1 d . . . . .
H68A H 0.0807 0.4510 0.0535 0.351 Uiso 1 1 calc R U . . .
H68B H 0.1804 0.5255 0.0360 0.351 Uiso 1 1 calc R U . . .
H68C H 0.0646 0.4777 -0.0048 0.351 Uiso 1 1 calc R U . . .
C66 C 0.1210(13) 0.3762(14) 0.0031(6) 0.105(5) Uani 1 1 d . . . . .
C62 C 0.1910(10) 0.3593(10) 0.0500(5) 0.078(3) Uani 1 1 d . . . . .
O29 O 0.7385(6) 0.6018(6) 0.3398(4) 0.081(2) Uani 1 1 d . . . . .
O19 O 0.6479(7) 0.6348(6) 0.3846(3) 0.080(2) Uani 1 1 d . . . . .
C5 C 0.812(2) 0.790(2) 0.4604(12) 0.29(2) Uani 1 1 d . . . . .
H5A H 0.7710 0.7397 0.4792 0.438 Uiso 1 1 calc R U . . .
H5B H 0.8763 0.8426 0.4860 0.438 Uiso 1 1 calc R U . . .
H5C H 0.7699 0.8181 0.4417 0.438 Uiso 1 1 calc R U . . .
C3 C 0.9029(14) 0.6892(15) 0.4473(7) 0.157(8) Uani 1 1 d . . . . .
H3A H 0.8589 0.6405 0.4657 0.235 Uiso 1 1 calc R U . . .
H3B H 0.9202 0.6559 0.4223 0.235 Uiso 1 1 calc R U . . .
H3C H 0.9679 0.7401 0.4734 0.235 Uiso 1 1 calc R U . . .
C4 C 0.9060(18) 0.8138(16) 0.3877(9) 0.236(17) Uani 1 1 d . . . . .
H4A H 0.8646 0.8426 0.3691 0.354 Uiso 1 1 calc R U . . .
H4B H 0.9710 0.8662 0.4130 0.354 Uiso 1 1 calc R U . . .
H4C H 0.9233 0.7820 0.3620 0.354 Uiso 1 1 calc R U . . .
C2 C 0.8432(13) 0.7379(13) 0.4170(7) 0.123(6) Uani 1 1 d . . . . .
C1 C 0.7338(12) 0.6515(10) 0.3791(6) 0.087(4) Uani 1 1 d . . . . .
O28 O 0.3652(6) 0.3009(5) 0.2848(3) 0.0572(17) Uani 1 1 d . . . . .
O18 O 0.5312(6) 0.4023(6) 0.3415(3) 0.0668(19) Uani 1 1 d . . . . .
C20 C 0.5577(14) 0.2448(11) 0.3752(7) 0.119(6) Uani 1 1 d . . . . .
H20A H 0.5914 0.3013 0.4043 0.179 Uiso 1 1 calc R U . . .
H20B H 0.5538 0.1861 0.3896 0.179 Uiso 1 1 calc R U . . .
H20C H 0.5990 0.2599 0.3501 0.179 Uiso 1 1 calc R U . . .
C19 C 0.3877(14) 0.1352(10) 0.2998(6) 0.114(5) Uani 1 1 d . . . . .
H19A H 0.4293 0.1496 0.2748 0.171 Uiso 1 1 calc R U . . .
H19B H 0.3824 0.0760 0.3140 0.171 Uiso 1 1 calc R U . . .
H19C H 0.3172 0.1234 0.2813 0.171 Uiso 1 1 calc R U . . .
C21 C 0.3798(14) 0.2053(11) 0.3860(6) 0.114(5) Uani 1 1 d . . . . .
H21A H 0.4167 0.2633 0.4144 0.171 Uiso 1 1 calc R U . . .
H21B H 0.3091 0.1942 0.3684 0.171 Uiso 1 1 calc R U . . .
H21C H 0.3744 0.1469 0.4011 0.171 Uiso 1 1 calc R U . . .
C18 C 0.4415(11) 0.2234(8) 0.3452(5) 0.071(3) Uani 1 1 d . . . . .
C17 C 0.4474(10) 0.3164(8) 0.3215(4) 0.057(2) Uani 1 1 d . . . . .
O210 O 0.2139(10) 0.0822(9) 0.0757(6) 0.143(5) Uani 1 1 d . . . . .
O110 O 0.3800(8) 0.2037(6) 0.0907(4) 0.094(3) Uani 1 1 d . . . . .
C15 C 0.4207(16) 0.0618(13) 0.0464(8) 0.136(7) Uani 1 1 d . . . . .
H15A H 0.3771 0.0541 0.0104 0.203 Uiso 1 1 calc R U . . .
H15B H 0.4789 0.1302 0.0577 0.203 Uiso 1 1 calc R U . . .
H15C H 0.4490 0.0164 0.0467 0.203 Uiso 1 1 calc R U . . .
C16 C 0.4223(19) 0.0500(16) 0.1402(7) 0.172(10) Uani 1 1 d . . . . .
H16A H 0.4808 0.1183 0.1511 0.257 Uiso 1 1 calc R U . . .
H16B H 0.3804 0.0353 0.1650 0.257 Uiso 1 1 calc R U . . .
H16C H 0.4501 0.0042 0.1403 0.257 Uiso 1 1 calc R U . . .
C14 C 0.2605(16) -0.0686(11) 0.0659(8) 0.144(7) Uani 1 1 d . . . . .
H14A H 0.2176 -0.0744 0.0301 0.216 Uiso 1 1 calc R U . . .
H14B H 0.2872 -0.1152 0.0654 0.216 Uiso 1 1 calc R U . . .
H14C H 0.2175 -0.0841 0.0901 0.216 Uiso 1 1 calc R U . . .
C13 C 0.3534(11) 0.0377(9) 0.0846(5) 0.076(3) Uani 1 1 d . . . . .
C12 C 0.3117(12) 0.1115(10) 0.0851(5) 0.084(4) Uani 1 1 d . . . . .
O27 O 0.2793(6) 0.7668(5) 0.3437(3) 0.0630(18) Uani 1 1 d . . . . .
O17 O 0.2389(6) 0.6604(5) 0.4019(3) 0.0580(17) Uani 1 1 d . . . . .
O14 O 0.0550(7) 0.2269(5) 0.2630(3) 0.075(2) Uani 1 1 d . . . . .
O24 O 0.0773(7) 0.1494(5) 0.1970(3) 0.078(2) Uani 1 1 d . . . . .
C45 C 0.2712(11) 0.8273(9) 0.4277(5) 0.094(4) Uani 1 1 d D . . . .
C47 C 0.211(3) 0.7841(18) 0.4666(13) 0.132(11) Uani 0.67(3) 1 d D . P C 1
H47A H 0.2356 0.7425 0.4853 0.198 Uiso 0.67(3) 1 calc R U P C 1
H47B H 0.2220 0.8380 0.4923 0.198 Uiso 0.67(3) 1 calc R U P C 1
H47C H 0.1357 0.7439 0.4475 0.198 Uiso 0.67(3) 1 calc R U P C 1
C46 C 0.3875(17) 0.888(4) 0.459(2) 0.22(2) Uani 0.67(3) 1 d D . P C 1
H46A H 0.4285 0.9168 0.4342 0.334 Uiso 0.67(3) 1 calc R U P C 1
H46B H 0.3984 0.9410 0.4848 0.334 Uiso 0.67(3) 1 calc R U P C 1
H46C H 0.4103 0.8447 0.4770 0.334 Uiso 0.67(3) 1 calc R U P C 1
C48 C 0.233(4) 0.892(3) 0.3985(12) 0.180(18) Uani 0.67(3) 1 d D . P C 1
H48A H 0.2730 0.9198 0.3733 0.269 Uiso 0.67(3) 1 calc R U P C 1
H48B H 0.1584 0.8519 0.3793 0.269 Uiso 0.67(3) 1 calc R U P C 1
H48C H 0.2447 0.9460 0.4241 0.269 Uiso 0.67(3) 1 calc R U P C 1
C47' C 0.181(5) 0.841(5) 0.397(3) 0.22(2) Uani 0.33(3) 1 d D . P C 2
H47D H 0.1145 0.7803 0.3920 0.334 Uiso 0.33(3) 1 calc R U P C 2
H47E H 0.1816 0.8962 0.4163 0.334 Uiso 0.33(3) 1 calc R U P C 2
H47F H 0.1898 0.8563 0.3620 0.334 Uiso 0.33(3) 1 calc R U P C 2
C46' C 0.283(11) 0.801(7) 0.4826(17) 0.180(18) Uani 0.33(3) 1 d D . P C 2
H46D H 0.2269 0.7340 0.4810 0.269 Uiso 0.33(3) 1 calc R U P C 2
H46E H 0.3515 0.8047 0.4962 0.269 Uiso 0.33(3) 1 calc R U P C 2
H46F H 0.2789 0.8483 0.5062 0.269 Uiso 0.33(3) 1 calc R U P C 2
C48' C 0.356(6) 0.931(2) 0.427(3) 0.132(11) Uani 0.33(3) 1 d D . P C 2
H48D H 0.3447 0.9440 0.3907 0.198 Uiso 0.33(3) 1 calc R U P C 2
H48E H 0.3522 0.9790 0.4500 0.198 Uiso 0.33(3) 1 calc R U P C 2
H48F H 0.4248 0.9354 0.4400 0.198 Uiso 0.33(3) 1 calc R U P C 2
C44 C 0.2625(9) 0.7436(8) 0.3878(5) 0.065(3) Uani 1 1 d . . . . .
C24 C 0.0607(17) 0.0004(14) 0.2652(9) 0.171(10) Uani 1 1 d . . . . .
H24A H 0.1309 0.0432 0.2900 0.256 Uiso 1 1 calc R U . . .
H24B H 0.0252 -0.0613 0.2785 0.256 Uiso 1 1 calc R U . . .
H24C H 0.0669 -0.0148 0.2304 0.256 Uiso 1 1 calc R U . . .
C25 C -0.1110(15) -0.0124(15) 0.2220(10) 0.206(12) Uani 1 1 d . . . . .
H25A H -0.1526 0.0213 0.2185 0.310 Uiso 1 1 calc R U . . .
H25B H -0.1044 -0.0276 0.1872 0.310 Uiso 1 1 calc R U . . .
H25C H -0.1461 -0.0741 0.2353 0.310 Uiso 1 1 calc R U . . .
C26 C -0.016(2) 0.0717(14) 0.3151(9) 0.176(10) Uani 1 1 d . . . . .
H26A H 0.0538 0.1149 0.3405 0.264 Uiso 1 1 calc R U . . .
H26B H -0.0591 0.1035 0.3128 0.264 Uiso 1 1 calc R U . . .
H26C H -0.0497 0.0082 0.3270 0.264 Uiso 1 1 calc R U . . .
C23 C -0.0035(11) 0.0538(9) 0.2601(7) 0.092(4) Uani 1 1 d . . . . .
C22 C 0.0478(8) 0.1516(7) 0.2382(5) 0.063(3) Uani 1 1 d . . . . .
O13 O 0.1053(5) 0.4688(5) 0.3812(3) 0.0572(16) Uani 1 1 d . . . . .
O23 O -0.0018(6) 0.3638(5) 0.3028(3) 0.0643(18) Uani 1 1 d . . . . .
O15 O -0.0097(6) 0.3677(6) 0.1925(3) 0.069(2) Uani 1 1 d . . . . .
O25 O -0.0230(6) 0.2560(6) 0.1289(3) 0.077(2) Uani 1 1 d . . . . .
C43 C -0.137(4) 0.2551(15) 0.371(2) 0.22(2) Uani 0.643(15) 1 d D . P D 1
H43A H -0.0894 0.2344 0.3917 0.329 Uiso 0.643(15) 1 calc R U P D 1
H43B H -0.1958 0.2376 0.3858 0.329 Uiso 0.643(15) 1 calc R U P D 1
H43C H -0.1647 0.2214 0.3341 0.329 Uiso 0.643(15) 1 calc R U P D 1
C42 C -0.153(3) 0.397(4) 0.3412(16) 0.21(2) Uani 0.643(15) 1 d D . P D 1
H42A H -0.1150 0.4692 0.3428 0.313 Uiso 0.643(15) 1 calc R U P D 1
H42B H -0.1808 0.3638 0.3042 0.313 Uiso 0.643(15) 1 calc R U P D 1
H42C H -0.2119 0.3800 0.3560 0.313 Uiso 0.643(15) 1 calc R U P D 1
C41 C -0.0517(17) 0.4111(18) 0.4308(7) 0.097(7) Uani 0.643(15) 1 d D U P D 1
H41A H -0.0132 0.4835 0.4346 0.145 Uiso 0.643(15) 1 calc R U P D 1
H41B H -0.1164 0.3904 0.4405 0.145 Uiso 0.643(15) 1 calc R U P D 1
H41C H -0.0077 0.3892 0.4541 0.145 Uiso 0.643(15) 1 calc R U P D 1
C43' C -0.054(5) 0.304(6) 0.412(3) 0.21(2) Uani 0.357(15) 1 d D . P D 2
H43D H 0.0088 0.3486 0.4416 0.313 Uiso 0.357(15) 1 calc R U P D 2
H43E H -0.1137 0.2688 0.4266 0.313 Uiso 0.357(15) 1 calc R U P D 2
H43F H -0.0422 0.2564 0.3945 0.313 Uiso 0.357(15) 1 calc R U P D 2
C42' C -0.177(2) 0.284(3) 0.3326(13) 0.097(7) Uani 0.357(15) 1 d D . P D 2
H42D H -0.2023 0.3129 0.3042 0.145 Uiso 0.357(15) 1 calc R U P D 2
H42E H -0.1603 0.2364 0.3176 0.145 Uiso 0.357(15) 1 calc R U P D 2
H42F H -0.2318 0.2488 0.3497 0.145 Uiso 0.357(15) 1 calc R U P D 2
C41' C -0.075(7) 0.459(2) 0.395(4) 0.22(2) Uani 0.357(15) 1 d D U P D 2
H41D H -0.0063 0.5022 0.4205 0.329 Uiso 0.357(15) 1 calc R U P D 2
H41E H -0.0870 0.4929 0.3655 0.329 Uiso 0.357(15) 1 calc R U P D 2
H41F H -0.1302 0.4417 0.4122 0.329 Uiso 0.357(15) 1 calc R U P D 2
C40 C -0.0793(10) 0.3647(9) 0.3733(5) 0.081(3) Uani 1 1 d D . . . .
C39 C 0.0150(7) 0.4009(7) 0.3499(4) 0.051(2) Uani 1 1 d . . . . .
C52 C -0.227(3) 0.221(4) 0.0689(10) 0.21(2) Uani 0.68(3) 1 d D . P E 1
H52A H -0.2241 0.1598 0.0627 0.311 Uiso 0.68(3) 1 calc R U P E 1
H52B H -0.3005 0.2057 0.0577 0.311 Uiso 0.68(3) 1 calc R U P E 1
H52C H -0.1878 0.2684 0.0486 0.311 Uiso 0.68(3) 1 calc R U P E 1
C50 C -0.236(2) 0.198(6) 0.163(2) 0.30(4) Uani 0.68(3) 1 d D . P E 1
H50A H -0.2004 0.2312 0.2000 0.454 Uiso 0.68(3) 1 calc R U P E 1
H50B H -0.3088 0.1844 0.1531 0.454 Uiso 0.68(3) 1 calc R U P E 1
H50C H -0.2350 0.1355 0.1585 0.454 Uiso 0.68(3) 1 calc R U P E 1
C51 C -0.190(3) 0.357(2) 0.129(2) 0.25(3) Uani 0.68(3) 1 d D . P E 1
H51A H -0.1612 0.3924 0.1658 0.374 Uiso 0.68(3) 1 calc R U P E 1
H51B H -0.1523 0.4002 0.1069 0.374 Uiso 0.68(3) 1 calc R U P E 1
H51C H -0.2649 0.3375 0.1160 0.374 Uiso 0.68(3) 1 calc R U P E 1
C52' C -0.176(6) 0.325(11) 0.083(5) 0.30(4) Uani 0.32(3) 1 d D . P E 2
H52D H -0.1413 0.3955 0.0979 0.454 Uiso 0.32(3) 1 calc R U P E 2
H52E H -0.1378 0.3146 0.0605 0.454 Uiso 0.32(3) 1 calc R U P E 2
H52F H -0.2485 0.3034 0.0611 0.454 Uiso 0.32(3) 1 calc R U P E 2
C50' C -0.234(5) 0.158(4) 0.100(6) 0.25(3) Uani 0.32(3) 1 d D . P E 2
H50D H -0.1922 0.1498 0.0788 0.374 Uiso 0.32(3) 1 calc R U P E 2
H50E H -0.2427 0.1144 0.1260 0.374 Uiso 0.32(3) 1 calc R U P E 2
H50F H -0.3035 0.1409 0.0758 0.374 Uiso 0.32(3) 1 calc R U P E 2
C51' C -0.228(6) 0.297(10) 0.162(3) 0.21(2) Uani 0.32(3) 1 d D . P E 2
H51D H -0.1829 0.3676 0.1770 0.311 Uiso 0.32(3) 1 calc R U P E 2
H51E H -0.2974 0.2850 0.1408 0.311 Uiso 0.32(3) 1 calc R U P E 2
H51F H -0.2365 0.2586 0.1910 0.311 Uiso 0.32(3) 1 calc R U P E 2
C49 C -0.1788(11) 0.2649(11) 0.1273(5) 0.089(4) Uani 1 1 d D . . . .
C64 C -0.0611(9) 0.2992(8) 0.1507(4) 0.062(3) Uani 1 1 d . . . . .
C34 C 0.3549(9) 0.4614(8) 0.4064(4) 0.065(3) Uani 1 1 d . . . . .
H34A H 0.4145 0.4906 0.3913 0.078 Uiso 1 1 calc R U . . .
H34B H 0.3735 0.4313 0.4368 0.078 Uiso 1 1 calc R U . . .
C33 C 0.2568(8) 0.3838(7) 0.3648(4) 0.053(2) Uani 1 1 d . . . . .
H33A H 0.2716 0.3366 0.3474 0.064 Uiso 1 1 calc R U . . .
H33B H 0.2006 0.3464 0.3812 0.064 Uiso 1 1 calc R U . . .
C37 C 0.2888(10) 0.5186(10) 0.4722(4) 0.081(3) Uani 1 1 d . . . . .
H37A H 0.2248 0.4524 0.4619 0.097 Uiso 1 1 calc R U . . .
H37B H 0.2671 0.5675 0.4797 0.097 Uiso 1 1 calc R U . . .
C38 C 0.3649(14) 0.5192(11) 0.5250(5) 0.107(5) Uani 1 1 d . . . . .
H38A H 0.4362 0.5768 0.5314 0.128 Uiso 1 1 calc R U . . .
H38B H 0.3392 0.5248 0.5553 0.128 Uiso 1 1 calc R U . . .
C36 C 0.4326(9) 0.6442(9) 0.4379(4) 0.072(3) Uani 1 1 d . . . . .
H36A H 0.4270 0.6901 0.4622 0.087 Uiso 1 1 calc R U . . .
H36B H 0.4943 0.6377 0.4563 0.087 Uiso 1 1 calc R U . . .
C35 C 0.4487(7) 0.6872(7) 0.3872(3) 0.054(2) Uani 1 1 d . . . . .
H35A H 0.4668 0.7576 0.3931 0.064 Uiso 1 1 calc R U . . .
H35B H 0.5084 0.6846 0.3794 0.064 Uiso 1 1 calc R U . . .
N113 N 0.3321(7) 0.5417(6) 0.4247(3) 0.056(2) Uani 1 1 d . . . . .
O115 O 0.2005(4) 0.3834(4) 0.2143(2) 0.0439(13) Uani 1 1 d . . . . .
H115 H 0.2087 0.4336 0.1992 0.053 Uiso 1 1 d R U . . .
O117 O 0.2754(5) 0.2729(5) 0.1654(2) 0.0541(16) Uani 1 1 d . . . . .
H117 H 0.2732 0.2202 0.1755 0.065 Uiso 1 1 d R U . . .
O116 O 0.3880(5) 0.5003(4) 0.1798(2) 0.0454(14) Uani 1 1 d . . . . .
H116 H 0.3397 0.4723 0.1500 0.054 Uiso 1 1 d R U . . .
O2W O -0.113(2) -0.0355(19) 0.0403(9) 0.334(14) Uani 1 1 d . . . . .
H2WA H -0.1259 -0.0642 0.0085 0.500 Uiso 1 1 d R U . . .
H2WB H -0.1711 -0.0479 0.0462 0.500 Uiso 1 1 d R U . . .
O114 O 0.4307(4) 0.5277(4) 0.2856(2) 0.0396(12) Uani 1 1 d . . . . .
H114 H 0.4046 0.5309 0.3105 0.047 Uiso 1 1 d R U . . .
O213 O 0.2241(5) 0.4357(4) 0.3263(2) 0.0464(14) Uani 1 1 d . . . . .
O113 O 0.3545(5) 0.6324(4) 0.3416(2) 0.0454(14) Uani 1 1 d . . . . .
O313 O 0.3693(11) 0.4235(12) 0.5203(5) 0.142(4) Uani 1 1 d . . . . .
H313 H 0.3649 0.4004 0.5483 0.213 Uiso 1 1 calc R U . . .
O118 O 0.0614(8) 0.1503(7) 0.0823(3) 0.102(3) Uani 1 1 d . . . . .
H11C H -0.0018 0.1011 0.0812 0.154 Uiso 1 1 d R U . . .
H11D H 0.1039 0.1249 0.0836 0.154 Uiso 1 1 d R U . . .
O1W O 0.063(3) -0.031(2) 0.1318(9) 0.40(2) Uani 1 1 d . . . . .
H1WA H 0.1070 0.0023 0.1152 0.594 Uiso 1 1 d R U . . .
H1WB H 0.0057 -0.0320 0.1148 0.594 Uiso 1 1 d R U . . .

loop_
_atom_site_aniso_label
_atom_site_aniso_U_11
_atom_site_aniso_U_22
_atom_site_aniso_U_33
_atom_site_aniso_U_23
_atom_site_aniso_U_13
_atom_site_aniso_U_12
Co1 0.0797(11) 0.0625(10) 0.0719(9) 0.0019(7) 0.0327(8) 0.0362(9)
Co9 0.0602(8) 0.0414(7) 0.0651(8) 0.0161(5) 0.0370(6) 0.0282(6)
Co8 0.0433(7) 0.0439(7) 0.0635(8) 0.0144(5) 0.0198(6) 0.0210(6)
Co2 0.0508(8) 0.0568(8) 0.0630(8) 0.0012(6) 0.0169(6) 0.0251(7)
Co3 0.0406(7) 0.0411(7) 0.0549(7) 0.0030(5) 0.0162(5) 0.0151(6)
Co4 0.0409(7) 0.0401(7) 0.0521(7) 0.0048(5) 0.0199(5) 0.0147(6)
Co6 0.0454(7) 0.0363(6) 0.0543(7) 0.0110(5) 0.0200(5) 0.0203(6)
Co5 0.0471(7) 0.0372(7) 0.0670(8) 0.0114(5) 0.0272(6) 0.0222(6)
Co7 0.0494(7) 0.0346(6) 0.0583(7) 0.0136(5) 0.0269(6) 0.0219(6)
O112 0.053(4) 0.051(4) 0.058(4) 0.016(3) 0.023(3) 0.032(3)
O312 0.236(19) 0.171(14) 0.163(13) 0.032(10) 0.000(12) 0.157(15)
O212 0.040(3) 0.037(3) 0.070(4) 0.010(3) 0.018(3) 0.018(3)
N112 0.070(6) 0.052(5) 0.076(5) 0.024(4) 0.032(5) 0.037(5)
C32 0.18(2) 0.141(17) 0.175(18) 0.091(14) 0.080(16) 0.124(18)
C31 0.123(12) 0.073(9) 0.166(13) 0.059(9) 0.086(11) 0.070(9)
C29 0.035(5) 0.058(6) 0.078(7) 0.016(5) 0.019(5) 0.021(5)
C30 0.070(8) 0.072(8) 0.099(8) 0.035(6) 0.034(7) 0.045(7)
C28 0.085(9) 0.076(8) 0.078(7) 0.036(6) 0.033(6) 0.047(7)
C27 0.058(7) 0.062(7) 0.060(6) 0.017(5) 0.014(5) 0.030(6)
O211 0.073(5) 0.056(4) 0.075(4) 0.006(3) 0.044(4) 0.033(4)
O311 0.050(4) 0.048(4) 0.069(4) 0.020(3) 0.033(3) 0.034(3)
O111 0.044(4) 0.041(3) 0.069(4) 0.008(3) 0.022(3) 0.025(3)
N111 0.072(6) 0.074(6) 0.095(6) 0.030(5) 0.058(5) 0.050(5)
C9 0.123(12) 0.080(9) 0.093(8) 0.013(7) 0.066(8) 0.059(9)
C8 0.093(10) 0.072(8) 0.106(9) 0.020(7) 0.065(8) 0.048(8)
C11 0.104(10) 0.060(7) 0.104(8) 0.031(6) 0.055(7) 0.061(7)
C10 0.062(8) 0.091(9) 0.100(9) 0.027(7) 0.041(7) 0.050(7)
C6 0.040(5) 0.043(5) 0.091(7) 0.015(5) 0.036(5) 0.013(4)
C7 0.079(9) 0.071(8) 0.123(10) 0.019(7) 0.067(8) 0.031(7)
O22 0.056(4) 0.045(4) 0.078(4) 0.007(3) 0.029(3) 0.026(3)
O12 0.067(5) 0.040(4) 0.100(5) 0.019(3) 0.044(4) 0.028(4)
C54 0.074(14) 0.060(11) 0.145(18) -0.021(11) 0.032(12) 0.011(10)
C55 0.25(5) 0.053(16) 0.21(3) 0.052(18) 0.03(3) 0.00(2)
C56 0.041(11) 0.045(11) 0.40(7) -0.04(2) 0.03(2) 0.004(9)
C54' 0.25(5) 0.053(16) 0.21(3) 0.052(18) 0.03(3) 0.00(2)
C55' 0.041(11) 0.045(11) 0.40(7) -0.04(2) 0.03(2) 0.004(9)
C56' 0.074(14) 0.060(11) 0.145(18) -0.021(11) 0.032(12) 0.011(10)
C53 0.060(7) 0.044(6) 0.148(11) 0.022(7) 0.060(8) 0.018(6)
C61 0.061(7) 0.029(5) 0.084(7) 0.014(4) 0.038(5) 0.019(5)
O11 0.086(5) 0.054(4) 0.060(4) 0.016(3) 0.040(4) 0.042(4)
O21 0.078(5) 0.058(4) 0.079(4) 0.031(3) 0.046(4) 0.045(4)
C60 0.63(11) 0.20(4) 0.10(2) 0.11(3) 0.19(4) 0.31(7)
C58 0.21(4) 0.22(5) 0.12(2) 0.12(3) 0.09(3) 0.15(4)
C59 0.16(3) 0.065(16) 0.12(2) 0.027(14) 0.004(19) -0.061(17)
C60' 0.21(4) 0.22(5) 0.12(2) 0.12(3) 0.09(3) 0.15(4)
C58' 0.16(3) 0.065(16) 0.12(2) 0.027(14) 0.004(19) -0.061(17)
C59' 0.63(11) 0.20(4) 0.10(2) 0.11(3) 0.19(4) 0.31(7)
C57 0.123(11) 0.075(8) 0.062(6) 0.029(5) 0.049(7) 0.064(8)
C63 0.075(7) 0.052(6) 0.078(7) 0.028(5) 0.046(6) 0.034(6)
O16 0.099(7) 0.077(6) 0.067(5) 0.014(4) 0.022(4) 0.042(5)
O26 0.094(7) 0.122(8) 0.096(6) 0.016(5) 0.041(6) 0.050(7)
C65 0.15(2) 0.42(4) 0.140(18) 0.16(2) 0.063(15) 0.12(3)
C67 0.064(12) 0.28(3) 0.175(19) 0.12(2) 0.001(12) 0.036(16)
C68 0.25(4) 0.30(4) 0.23(3) 0.11(3) 0.04(2) 0.22(4)
C66 0.087(11) 0.147(15) 0.083(9) 0.037(9) 0.037(8) 0.053(11)
C62 0.053(7) 0.080(9) 0.079(8) 0.021(6) 0.020(6) 0.014(6)
O29 0.052(5) 0.077(6) 0.097(6) 0.021(5) 0.020(4) 0.019(4)
O19 0.052(5) 0.075(6) 0.094(6) 0.003(4) 0.004(4) 0.027(5)
C5 0.21(3) 0.23(3) 0.29(3) -0.18(3) -0.02(3) 0.05(3)
C3 0.079(12) 0.161(18) 0.148(15) 0.059(13) -0.020(11) 0.019(12)
C4 0.15(2) 0.131(17) 0.19(2) 0.082(16) -0.053(16) -0.070(15)
C2 0.071(10) 0.104(13) 0.141(14) 0.009(11) -0.007(10) 0.022(10)
C1 0.078(10) 0.065(8) 0.091(9) 0.021(7) 0.007(8) 0.021(8)
O28 0.066(5) 0.041(4) 0.071(4) 0.025(3) 0.029(4) 0.026(4)
O18 0.072(5) 0.064(5) 0.077(5) 0.028(4) 0.023(4) 0.043(5)
C20 0.127(14) 0.101(12) 0.153(14) 0.052(10) 0.024(11) 0.081(12)
C19 0.128(14) 0.062(9) 0.143(13) 0.006(8) 0.014(10) 0.053(10)
C21 0.142(15) 0.086(10) 0.142(13) 0.076(9) 0.081(11) 0.055(10)
C18 0.095(9) 0.054(7) 0.092(8) 0.036(6) 0.043(7) 0.050(7)
C17 0.072(7) 0.058(7) 0.057(6) 0.026(5) 0.032(5) 0.036(6)
O210 0.094(9) 0.104(9) 0.222(13) -0.019(8) 0.036(9) 0.050(8)
O110 0.116(8) 0.061(5) 0.120(7) -0.002(5) 0.056(6) 0.046(6)
C15 0.172(18) 0.116(14) 0.208(18) 0.077(13) 0.131(16) 0.102(14)
C16 0.22(3) 0.17(2) 0.130(15) 0.010(13) -0.002(15) 0.12(2)
C14 0.163(19) 0.057(9) 0.216(19) 0.012(10) 0.089(15) 0.044(11)
C13 0.081(9) 0.062(7) 0.093(8) 0.007(6) 0.033(7) 0.038(7)
C12 0.074(9) 0.066(8) 0.101(9) -0.017(7) 0.035(7) 0.024(7)
O27 0.066(5) 0.035(4) 0.094(5) 0.007(3) 0.041(4) 0.021(3)
O17 0.058(4) 0.049(4) 0.066(4) 0.003(3) 0.032(3) 0.020(4)
O14 0.087(6) 0.038(4) 0.100(5) 0.015(4) 0.049(5) 0.020(4)
O24 0.093(6) 0.051(4) 0.104(6) 0.020(4) 0.056(5) 0.033(4)
C45 0.106(11) 0.063(8) 0.111(10) -0.015(7) 0.049(9) 0.034(8)
C47 0.18(3) 0.076(14) 0.18(2) 0.002(15) 0.13(2) 0.053(18)
C46 0.075(17) 0.18(3) 0.32(5) -0.18(3) -0.01(2) 0.04(2)
C48 0.31(6) 0.12(3) 0.21(3) 0.04(2) 0.15(4) 0.16(4)
C47' 0.075(17) 0.18(3) 0.32(5) -0.18(3) -0.01(2) 0.04(2)
C46' 0.31(6) 0.12(3) 0.21(3) 0.04(2) 0.15(4) 0.16(4)
C48' 0.18(3) 0.076(14) 0.18(2) 0.002(15) 0.13(2) 0.053(18)
C44 0.054(6) 0.050(6) 0.088(8) 0.000(5) 0.040(6) 0.015(5)
C24 0.18(2) 0.137(17) 0.31(3) 0.136(18) 0.16(2) 0.120(17)
C25 0.089(14) 0.121(17) 0.29(3) 0.092(18) 0.032(17) -0.029(12)
C26 0.27(3) 0.112(15) 0.22(2) 0.091(15) 0.18(2) 0.101(18)
C23 0.078(9) 0.050(7) 0.148(12) 0.019(7) 0.046(9) 0.026(7)
C22 0.041(6) 0.038(6) 0.102(8) 0.015(5) 0.031(6) 0.009(5)
O13 0.047(4) 0.055(4) 0.062(4) 0.006(3) 0.032(3) 0.013(3)
O23 0.053(4) 0.061(4) 0.072(4) -0.003(3) 0.024(3) 0.021(4)
O15 0.065(5) 0.073(5) 0.068(4) -0.008(4) 0.010(4) 0.039(4)
O25 0.057(5) 0.092(6) 0.079(5) -0.014(4) 0.009(4) 0.041(5)
C43 0.23(3) 0.10(2) 0.32(4) 0.02(3) 0.24(3) 0.01(2)
C42 0.12(2) 0.42(7) 0.20(3) 0.16(4) 0.11(2) 0.18(4)
C41 0.091(13) 0.090(14) 0.106(14) 0.020(11) 0.079(12) 0.019(11)
C43' 0.12(2) 0.42(7) 0.20(3) 0.16(4) 0.11(2) 0.18(4)
C42' 0.091(13) 0.090(14) 0.106(14) 0.020(11) 0.079(12) 0.019(11)
C41' 0.23(3) 0.10(2) 0.32(4) 0.02(3) 0.24(3) 0.01(2)
C40 0.062(8) 0.079(9) 0.099(9) 0.015(7) 0.044(7) 0.023(7)
C39 0.034(5) 0.039(5) 0.075(6) 0.003(4) 0.018(4) 0.013(4)
C52 0.13(3) 0.34(5) 0.13(2) -0.13(3) -0.069(19) 0.15(3)
C50 0.066(18) 0.48(8) 0.31(5) 0.28(6) 0.07(3) 0.07(4)
C51 0.14(3) 0.21(4) 0.39(7) -0.11(4) -0.06(4) 0.15(3)
C52' 0.066(18) 0.48(8) 0.31(5) 0.28(6) 0.07(3) 0.07(4)
C50' 0.14(3) 0.21(4) 0.39(7) -0.11(4) -0.06(4) 0.15(3)
C51' 0.13(3) 0.34(5) 0.13(2) -0.13(3) -0.069(19) 0.15(3)
C49 0.076(9) 0.113(11) 0.085(8) -0.012(7) 0.012(7) 0.058(9)
C64 0.056(7) 0.066(7) 0.059(6) 0.001(5) 0.006(5) 0.031(6)
C34 0.054(6) 0.068(7) 0.076(7) 0.009(5) 0.013(5) 0.035(6)
C33 0.050(6) 0.054(6) 0.057(5) 0.017(4) 0.019(4) 0.025(5)
C37 0.064(8) 0.098(9) 0.057(6) 0.019(6) 0.021(5) 0.021(7)
C38 0.129(14) 0.091(11) 0.064(8) 0.025(7) 0.027(8) 0.027(10)
C36 0.048(6) 0.099(9) 0.051(6) 0.012(5) 0.013(5) 0.023(6)
C35 0.037(5) 0.051(6) 0.053(5) -0.002(4) 0.006(4) 0.010(4)
N113 0.060(5) 0.052(5) 0.045(4) 0.005(3) 0.022(4) 0.016(4)
O115 0.036(3) 0.038(3) 0.058(3) 0.010(2) 0.017(3) 0.016(3)
O117 0.061(4) 0.042(4) 0.066(4) 0.005(3) 0.028(3) 0.027(3)
O116 0.048(4) 0.041(3) 0.055(3) 0.008(3) 0.023(3) 0.024(3)
O2W 0.23(3) 0.33(3) 0.27(2) 0.02(2) -0.006(19) 0.04(2)
O114 0.034(3) 0.043(3) 0.049(3) 0.010(2) 0.021(2) 0.021(3)
O213 0.052(4) 0.038(3) 0.054(3) 0.012(3) 0.024(3) 0.022(3)
O113 0.041(3) 0.034(3) 0.058(3) 0.004(3) 0.020(3) 0.014(3)
O313 0.114(9) 0.212(15) 0.124(9) 0.064(9) 0.061(8) 0.085(10)
O118 0.093(7) 0.096(7) 0.107(6) -0.020(5) 0.028(6) 0.041(6)
O1W 0.81(6) 0.52(4) 0.30(2) 0.28(3) 0.35(3) 0.57(5)

loop_
_atom_type_symbol
_atom_type_description
_atom_type_scat_dispersion_real
_atom_type_scat_dispersion_imag
_atom_type_scat_source
C C 0.0033 0.0016 'International Tables Vol C Tables 4.2.6.8 and 6.1.1.4'
H H 0.0000 0.0000 'International Tables Vol C Tables 4.2.6.8 and 6.1.1.4'
Co Co 0.3494 0.9721 'International Tables Vol C Tables 4.2.6.8 and 6.1.1.4'
N N 0.0061 0.0033 'International Tables Vol C Tables 4.2.6.8 and 6.1.1.4'
O O 0.0106 0.0060 'International Tables Vol C Tables 4.2.6.8 and 6.1.1.4'

loop_
_geom_angle_atom_site_label_1
_geom_angle_atom_site_label_2
_geom_angle_atom_site_label_3
_geom_angle
O26 Co1 O211 107.2(4)
O26 Co1 O117 114.3(4)
O211 Co1 O117 114.7(3)
O26 Co1 O110 114.6(4)
O211 Co1 O110 97.9(4)
O117 Co1 O110 107.2(3)
O211 Co9 O311 94.0(3)
O211 Co9 O116 93.1(3)
O311 Co9 O116 87.8(2)
O211 Co9 O111 174.0(3)
O311 Co9 O111 84.2(3)
O116 Co9 O111 92.5(2)
O211 Co9 O11 88.7(3)
O311 Co9 O11 177.2(2)
O116 Co9 O11 91.2(3)
O111 Co9 O11 93.2(3)
O211 Co9 N111 88.2(3)
O311 Co9 N111 88.2(3)
O116 Co9 N111 175.9(3)
O111 Co9 N111 86.0(3)
O11 Co9 N111 92.8(3)
O211 Co9 Co7 138.0(2)
O311 Co9 Co7 94.53(16)
O116 Co9 Co7 46.31(17)
O111 Co9 Co7 47.98(17)
O11 Co9 Co7 82.85(18)
N111 Co9 Co7 133.1(3)
O114 Co8 O18 101.4(3)
O114 Co8 O29 153.1(3)
O18 Co8 O29 99.0(3)
O114 Co8 O311 87.0(2)
O18 Co8 O311 88.9(3)
O29 Co8 O311 111.0(3)
O114 Co8 O19 99.8(3)
O18 Co8 O19 95.0(3)
O29 Co8 O19 60.9(3)
O311 Co8 O19 171.4(3)
O114 Co8 O111 78.9(2)
O18 Co8 O111 159.8(3)
O29 Co8 O111 88.0(3)
O311 Co8 O111 70.9(2)
O19 Co8 O111 104.9(3)
O114 Co8 C1 126.6(4)
O18 Co8 C1 99.6(4)
O29 Co8 C1 31.3(4)
O311 Co8 C1 142.0(5)
O19 Co8 C1 29.6(4)
O111 Co8 C1 96.1(4)
O25 Co2 O115 99.3(3)
O25 Co2 O24 93.9(4)
O115 Co2 O24 96.9(3)
O25 Co2 O118 86.2(3)
O115 Co2 O118 172.6(3)
O24 Co2 O118 87.5(3)
O25 Co2 O117 173.9(3)
O115 Co2 O117 85.0(2)
O24 Co2 O117 89.8(3)
O118 Co2 O117 89.1(3)
O25 Co2 O16 93.1(3)
O115 Co2 O16 88.1(3)
O24 Co2 O16 170.6(3)
O118 Co2 O16 86.7(3)
O117 Co2 O16 82.7(3)
O213 Co3 O15 158.0(3)
O213 Co3 O14 97.9(3)
O15 Co3 O14 103.9(3)
O213 Co3 O115 90.9(2)
O15 Co3 O115 91.5(3)
O14 Co3 O115 92.4(3)
O213 Co3 O23 90.0(3)
O15 Co3 O23 87.6(3)
O14 Co3 O23 87.5(3)
O115 Co3 O23 179.1(2)
O213 Co4 O113 89.9(3)
O213 Co4 O13 93.3(3)
O113 Co4 O13 176.6(3)
O213 Co4 O17 176.2(3)
O113 Co4 O17 92.0(3)
O13 Co4 O17 85.0(3)
O213 Co4 O212 87.8(2)
O113 Co4 O212 80.8(3)
O13 Co4 O212 98.0(3)
O17 Co4 O212 95.8(3)
O213 Co4 N113 87.2(3)
O113 Co4 N113 84.9(3)
O13 Co4 N113 96.6(3)
O17 Co4 N113 89.7(3)
O212 Co4 N113 164.9(3)
O213 Co4 Co5 101.51(18)
O113 Co4 Co5 42.46(18)
O13 Co4 Co5 135.3(2)
O17 Co4 Co5 82.1(2)
O212 Co4 Co5 41.77(18)
N113 Co4 Co5 125.8(2)
O28 Co6 O115 112.2(3)
O28 Co6 O114 98.0(2)
O115 Co6 O114 95.3(2)
O28 Co6 O117 91.9(3)
O115 Co6 O117 85.2(2)
O114 Co6 O117 169.1(2)
O28 Co6 O116 160.4(3)
O115 Co6 O116 87.4(2)
O114 Co6 O116 77.7(2)
O117 Co6 O116 91.5(2)
O28 Co6 O311 86.7(2)
O115 Co6 O311 161.1(2)
O114 Co6 O311 81.6(2)
O117 Co6 O311 94.5(2)
O116 Co6 O311 73.8(2)
O12 Co5 O112 92.9(3)
O12 Co5 O212 175.4(3)
O112 Co5 O212 91.6(3)
O12 Co5 O113 100.1(3)
O112 Co5 O113 93.2(2)
O212 Co5 O113 80.9(2)
O12 Co5 O27 81.9(3)
O112 Co5 O27 174.0(3)
O212 Co5 O27 93.6(3)
O113 Co5 O27 90.6(3)
O12 Co5 N112 92.3(3)
O112 Co5 N112 86.6(3)
O212 Co5 N112 86.8(3)
O113 Co5 N112 167.6(3)
O27 Co5 N112 90.7(3)
O12 Co5 Co4 136.2(2)
O112 Co5 Co4 106.23(18)
O212 Co5 Co4 42.98(18)
O113 Co5 Co4 41.30(18)
O27 Co5 Co4 79.7(2)
N112 Co5 Co4 127.1(3)
O22 Co7 O114 102.2(2)
O22 Co7 O112 95.6(2)
O114 Co7 O112 92.6(2)
O22 Co7 O116 169.8(2)
O114 Co7 O116 78.5(2)
O112 Co7 O116 94.5(2)
O22 Co7 O21 92.0(3)
O114 Co7 O21 162.0(2)
O112 Co7 O21 97.2(3)
O116 Co7 O21 85.6(2)
O22 Co7 O111 89.6(2)
O114 Co7 O111 79.9(2)
O112 Co7 O111 171.7(2)
O116 Co7 O111 80.5(2)
O21 Co7 O111 89.1(2)
O22 Co7 Co9 128.96(19)
O114 Co7 Co9 84.10(14)
O112 Co7 Co9 135.05(17)
O116 Co7 Co9 40.89(16)
O21 Co7 Co9 78.25(17)
O111 Co7 Co9 41.05(15)
C27 O112 Co5 112.9(5)
C27 O112 Co7 118.1(6)
Co5 O112 Co7 117.8(3)
C29 O212 Co5 109.0(5)
C29 O212 Co4 127.0(6)
Co5 O212 Co4 95.3(3)
C30 N112 C31 112.6(9)
C30 N112 C28 110.8(9)
C31 N112 C28 110.5(8)
C30 N112 Co5 106.5(6)
C31 N112 Co5 112.3(8)
C28 N112 Co5 103.7(6)
O312 C32 C31 111.8(17)
C32 C31 N112 121.1(14)
O212 C29 C30 105.0(8)
N112 C30 C29 111.0(9)
C27 C28 N112 108.0(8)
O112 C27 C28 109.5(8)
C9 O211 Co9 110.6(7)
C9 O211 Co1 122.4(6)
Co9 O211 Co1 121.7(3)
C11 O311 Co9 107.4(6)
C11 O311 Co8 114.7(6)
Co9 O311 Co8 104.2(3)
C11 O311 Co6 142.1(6)
Co9 O311 Co6 96.5(2)
Co8 O311 Co6 86.20(19)
C6 O111 Co9 109.0(5)
C6 O111 Co7 129.7(5)
Co9 O111 Co7 91.0(2)
C6 O111 Co8 125.0(6)
Co9 O111 Co8 99.8(2)
Co7 O111 Co8 94.3(2)
C10 N111 C8 114.4(8)
C10 N111 C7 112.9(10)
C8 N111 C7 112.4(9)
C10 N111 Co9 107.4(6)
C8 N111 Co9 102.3(7)
C7 N111 Co9 106.4(6)
C8 C9 O211 109.7(8)
C9 C8 N111 110.3(10)
O311 C11 C10 106.2(8)
N111 C10 C11 110.7(9)
O111 C6 C7 111.6(8)
N111 C7 C6 110.7(9)
C61 O22 Co7 125.9(7)
C61 O12 Co5 128.3(6)
C55 C53 C56 124(4)
C54' C53 C55' 116(3)
C55 C53 C54 99(4)
C56 C53 C54 100(4)
C54' C53 C56' 112(2)
C55' C53 C56' 103.8(19)
C55 C53 C61 110(3)
C56 C53 C61 113(2)
C54' C53 C61 104.4(14)
C55' C53 C61 110.9(12)
C54 C53 C61 107.2(18)
C56' C53 C61 110.4(11)
O22 C61 O12 125.8(9)
O22 C61 C53 118.5(9)
O12 C61 C53 115.7(8)
C63 O11 Co9 128.5(6)
C63 O21 Co7 124.7(6)
C58' C57 C60' 102(4)
C59 C57 C60 118(3)
C59 C57 C58 102(3)
C60 C57 C58 104(3)
C58' C57 C59' 103(4)
C60' C57 C59' 123(5)
C58' C57 C63 107.4(18)
C60' C57 C63 109.7(19)
C59 C57 C63 109.0(14)
C60 C57 C63 111.0(15)
C58 C57 C63 113.4(15)
C59' C57 C63 111(2)
O21 C63 O11 125.6(9)
O21 C63 C57 116.8(8)
O11 C63 C57 117.5(9)
C62 O16 Co2 126.0(8)
C62 O26 Co1 113.9(8)
C65 C66 C67 115.5(17)
C65 C66 C62 113.3(15)
C67 C66 C62 113.2(14)
C65 C66 C68 107(2)
C67 C66 C68 99.4(19)
C62 C66 C68 107.2(14)
O16 C62 O26 123.5(12)
O16 C62 C66 117.9(13)
O26 C62 C66 117.8(13)
C1 O29 Co8 90.0(8)
C1 O19 Co8 87.5(8)
C4 C2 C3 112.6(18)
C4 C2 C1 113.0(15)
C3 C2 C1 107.5(14)
C4 C2 C5 110(2)
C3 C2 C5 107.9(19)
C1 C2 C5 105.2(16)
O19 C1 O29 121.3(12)
O19 C1 C2 122.3(15)
O29 C1 C2 116.3(15)
O19 C1 Co8 62.8(7)
O29 C1 Co8 58.7(6)
C2 C1 Co8 170.8(12)
C17 O28 Co6 128.7(7)
C17 O18 Co8 125.3(6)
C19 C18 C21 112.0(13)
C19 C18 C17 108.4(10)
C21 C18 C17 108.1(9)
C19 C18 C20 110.1(10)
C21 C18 C20 108.6(12)
C17 C18 C20 109.6(11)
O28 C17 O18 125.3(9)
O28 C17 C18 115.8(10)
O18 C17 C18 118.8(10)
C12 O110 Co1 116.9(9)
C16 C13 C14 111.2(14)
C16 C13 C15 108.7(15)
C14 C13 C15 109.3(12)
C16 C13 C12 108.7(11)
C14 C13 C12 109.7(12)
C15 C13 C12 109.1(11)
O210 C12 O110 121.7(13)
O210 C12 C13 121.9(12)
O110 C12 C13 116.1(12)
C44 O27 Co5 126.6(6)
C44 O17 Co4 125.2(6)
C22 O14 Co3 140.4(7)
C22 O24 Co2 125.5(6)
C48' C45 C46' 112(5)
C48' C45 C47' 95(4)
C46' C45 C47' 124(5)
C47 C45 C48 110(2)
C47 C45 C46 108(2)
C48 C45 C46 111(2)
C47 C45 C44 111.5(12)
C48' C45 C44 113.9(19)
C46' C45 C44 110(2)
C47' C45 C44 101(3)
C48 C45 C44 111.5(15)
C46 C45 C44 105.2(13)
O17 C44 O27 126.2(9)
O17 C44 C45 117.6(10)
O27 C44 C45 116.1(10)
C25 C23 C24 109.0(16)
C25 C23 C26 108.4(17)
C24 C23 C26 107.5(15)
C25 C23 C22 107.7(13)
C24 C23 C22 111.8(12)
C26 C23 C22 112.3(11)
O14 C22 O24 125.8(10)
O14 C22 C23 115.7(10)
O24 C22 C23 118.4(10)
C39 O13 Co4 126.3(6)
C39 O23 Co3 132.0(6)
C64 O15 Co3 126.9(6)
C64 O25 Co2 131.5(7)
C42' C40 C43' 101(4)
C42' C40 C41' 121(4)
C43' C40 C41' 118(5)
C43 C40 C42 110(3)
C43 C40 C41 106(2)
C42 C40 C41 105(2)
C43 C40 C39 113.9(15)
C42' C40 C39 108.9(16)
C43' C40 C39 101(2)
C41' C40 C39 105(2)
C42 C40 C39 106.5(13)
C41 C40 C39 115.3(12)
O23 C39 O13 125.6(9)
O23 C39 C40 118.7(9)
O13 C39 C40 115.7(9)
C52 C49 C51 102(3)
C50' C49 C51' 120(6)
C50' C49 C52' 105(7)
C51' C49 C52' 104(7)
C52 C49 C50 114(3)
C51 C49 C50 110(3)
C52 C49 C64 116.2(15)
C50' C49 C64 108(2)
C51 C49 C64 107.3(16)
C51' C49 C64 116(3)
C52' C49 C64 101(3)
C50 C49 C64 107.2(16)
O25 C64 O15 125.2(10)
O25 C64 C49 118.0(9)
O15 C64 C49 116.7(9)
C33 C34 N113 107.6(8)
O213 C33 C34 107.1(8)
N113 C37 C38 116.7(11)
O313 C38 C37 109.0(11)
C35 C36 N113 110.9(8)
O113 C35 C36 111.8(8)
C34 N113 C37 111.2(9)
C34 N113 C36 109.9(8)
C37 N113 C36 111.2(8)
C34 N113 Co4 106.0(5)
C37 N113 Co4 112.8(7)
C36 N113 Co4 105.6(6)
Co3 O115 Co2 110.8(3)
Co3 O115 Co6 134.8(3)
Co2 O115 Co6 96.6(2)
Co1 O117 Co6 115.6(3)
Co1 O117 Co2 113.5(3)
Co6 O117 Co2 93.2(2)
Co9 O116 Co7 92.8(3)
Co9 O116 Co6 101.9(2)
Co7 O116 Co6 100.1(2)
Co8 O114 Co7 105.8(3)
Co8 O114 Co6 95.3(2)
Co7 O114 Co6 102.5(2)
C33 O213 Co4 110.2(5)
C33 O213 Co3 127.1(5)
Co4 O213 Co3 110.3(3)
C35 O113 Co4 113.3(5)
C35 O113 Co5 129.1(5)
Co4 O113 Co5 96.2(3)

loop_
_geom_bond_atom_site_label_1
_geom_bond_atom_site_label_2
_geom_bond_distance
Co1 O26 1.954(10)
Co1 O211 1.964(7)
Co1 O117 1.972(6)
Co1 O110 1.980(7)
Co9 O211 1.887(6)
Co9 O311 1.894(6)
Co9 O116 1.897(6)
Co9 O111 1.902(6)
Co9 O11 1.908(6)
Co9 N111 1.917(8)
Co9 Co7 2.8951(16)
Co8 O114 1.991(5)
Co8 O18 2.041(7)
Co8 O29 2.106(8)
Co8 O311 2.134(6)
Co8 O19 2.195(8)
Co8 O111 2.249(6)
Co8 C1 2.465(14)
Co2 O25 2.034(7)
Co2 O115 2.040(5)
Co2 O24 2.095(8)
Co2 O118 2.130(7)
Co2 O117 2.130(6)
Co2 O16 2.290(9)
Co3 O213 1.988(6)
Co3 O15 2.023(7)
Co3 O14 2.027(7)
Co3 O115 2.040(6)
Co3 O23 2.071(7)
Co4 O213 1.846(5)
Co4 O113 1.884(6)
Co4 O13 1.892(6)
Co4 O17 1.922(6)
Co4 O212 1.943(6)
Co4 N113 1.968(8)
Co4 Co5 2.8380(18)
Co6 O28 2.046(6)
Co6 O115 2.071(6)
Co6 O114 2.077(5)
Co6 O117 2.093(6)
Co6 O116 2.109(6)
Co6 O311 2.265(6)
Co5 O12 1.895(7)
Co5 O112 1.897(6)
Co5 O212 1.898(6)
Co5 O113 1.927(6)
Co5 O27 1.947(6)
Co5 N112 1.974(8)
Co7 O22 2.024(6)
Co7 O114 2.054(5)
Co7 O112 2.055(6)
Co7 O116 2.096(5)
Co7 O21 2.103(6)
Co7 O111 2.151(6)
O112 C27 1.398(10)
O312 C32 1.37(2)
O212 C29 1.442(10)
N112 C30 1.501(14)
N112 C31 1.503(13)
N112 C28 1.506(13)
C32 C31 1.442(19)
C29 C30 1.505(14)
C28 C27 1.486(13)
O211 C9 1.458(14)
O311 C11 1.436(10)
O111 C6 1.425(10)
N111 C10 1.487(13)
N111 C8 1.498(13)
N111 C7 1.520(15)
C9 C8 1.451(17)
C11 C10 1.505(16)
C6 C7 1.541(13)
O22 C61 1.246(10)
O12 C61 1.280(12)
C54 C53 1.491(18)
C55 C53 1.484(18)
C56 C53 1.484(18)
C54' C53 1.487(16)
C55' C53 1.491(15)
C56' C53 1.493(15)
C53 C61 1.541(14)
O11 C63 1.259(11)
O21 C63 1.255(11)
C60 C57 1.470(17)
C58 C57 1.471(18)
C59 C57 1.468(17)
C60' C57 1.47(2)
C58' C57 1.461(19)
C59' C57 1.473(19)
C57 C63 1.514(14)
O16 C62 1.237(14)
O26 C62 1.268(15)
C65 C66 1.44(2)
C67 C66 1.45(2)
C68 C66 1.54(3)
C66 C62 1.504(18)
O29 C1 1.280(16)
O19 C1 1.220(17)
C5 C2 1.63(3)
C3 C2 1.50(2)
C4 C2 1.47(3)
C2 C1 1.56(2)
O28 C17 1.259(12)
O18 C17 1.274(12)
C20 C18 1.569(19)
C19 C18 1.499(16)
C21 C18 1.510(17)
C18 C17 1.534(13)
O210 C12 1.249(16)
O110 C12 1.260(15)
C15 C13 1.509(18)
C16 C13 1.490(19)
C14 C13 1.504(19)
C13 C12 1.515(16)
O27 C44 1.254(12)
O17 C44 1.239(12)
O14 C22 1.240(11)
O24 C22 1.253(12)
C45 C47 1.478(16)
C45 C48' 1.480(18)
C45 C46' 1.480(19)
C45 C47' 1.484(19)
C45 C48 1.485(17)
C45 C46 1.492(17)
C45 C44 1.547(14)
C24 C23 1.499(18)
C25 C23 1.47(2)
C26 C23 1.51(2)
C23 C22 1.523(16)
O13 C39 1.271(11)
O23 C39 1.240(11)
O15 C64 1.268(11)
O25 C64 1.242(11)
C43 C40 1.463(17)
C42 C40 1.492(17)
C41 C40 1.495(15)
C43' C40 1.485(19)
C42' C40 1.484(18)
C41' C40 1.486(19)
C40 C39 1.527(14)
C52 C49 1.480(16)
C50 C49 1.496(18)
C51 C49 1.487(17)
C52' C49 1.49(2)
C50' C49 1.485(19)
C51' C49 1.488(19)
C49 C64 1.508(16)
C34 C33 1.479(13)
C34 N113 1.500(12)
C33 O213 1.423(10)
C37 N113 1.503(13)
C37 C38 1.538(17)
C38 O313 1.490(17)
C36 C35 1.509(13)
C36 N113 1.513(13)
C35 O113 1.434(10)
